data_2017825
loop_
_publ_author_name
'Br\"uning, J\"urgen'
'Heintz, Desiree'
'Meents, Alke'
'Bolte, Michael'
'Schmidt, Martin U.'

_publ_section_title
;
 Monothioindigo, determined by microcrystal structure analysis
;
_journal_coeditor_code GD3356
_journal_issue 9
_journal_name_full 'Acta Crystallographica Section C'
_journal_page_first o459
_journal_page_last o462
_journal_paper_doi 10.1107/S0108270110027800
_journal_volume 66
_journal_year 2010
_chemical_formula_iupac 'C16 H9 N O2 S'
_chemical_formula_moiety 'C16 H9 N O2 S'
_chemical_formula_sum 'C16 H9 N O2 S'
_chemical_formula_weight 279.30
_chemical_name_common 'Monothioindigo, Ciba violet A'
_chemical_name_systematic
;
(<i>E</i>)-2-(3-oxo-2,3-dihydro-1-benzothiophen-2-ylidene)-2,3-
dihydro-1<i>H</i>-indol-3-one
;
_space_group_IT_number 14
_symmetry_cell_setting monoclinic
_symmetry_space_group_name_Hall '-P 2yn'
_symmetry_space_group_name_H-M 'P 1 21/n 1'
_atom_sites_solution_hydrogens geom
_atom_sites_solution_primary direct
_atom_sites_solution_secondary difmap
_audit_creation_method SHELXL97
_cell_angle_alpha 90.00
_cell_angle_beta 96.91(3)
_cell_angle_gamma 90.00
_cell_formula_units_Z 4
_cell_length_a 14.185(3)
_cell_length_b 4.6280(9)
_cell_length_c 18.483(4)
_cell_measurement_reflns_used 16267
_cell_measurement_temperature 100(2)
_cell_measurement_theta_max 26.26
_cell_measurement_theta_min 2.21
_cell_volume 1204.6(4)
_computing_cell_refinement 'XDS (Kabsch, 1993)'
_computing_data_collection 'XDS (Kabsch, 1993)'
_computing_data_reduction 'XDS (Kabsch, 1993)'
_computing_molecular_graphics 'Mercury (Version 2.2; Macrae <i>et al.</i>, 2008)'
_computing_publication_material 'publCIF (Westrip, 2010)'
_computing_structure_refinement 'SHELXL97 (Sheldrick, 2008)'
_computing_structure_solution 'SHELXS97 (Sheldrick, 2008)'
_diffrn_ambient_temperature 100(2)
_diffrn_measured_fraction_theta_full 0.996
_diffrn_measured_fraction_theta_max 0.996
_diffrn_measurement_device_type 'beamline X06SA (SLS, Villigen) with MAR225 CCD area-detector'
_diffrn_measurement_method 'rotation photographs'
_diffrn_radiation_monochromator 'silicon(111) double crystal monochromator'
_diffrn_radiation_source 'undulator radiation'
_diffrn_radiation_type synchrotron
_diffrn_radiation_wavelength 0.70840
_diffrn_reflns_av_R_equivalents 0.0912
_diffrn_reflns_av_sigmaI/netI 0.0523
_diffrn_reflns_limit_h_max 17
_diffrn_reflns_limit_h_min -17
_diffrn_reflns_limit_k_max 5
_diffrn_reflns_limit_k_min -5
_diffrn_reflns_limit_l_max 23
_diffrn_reflns_limit_l_min -23
_diffrn_reflns_number 16267
_diffrn_reflns_theta_full 25.00
_diffrn_reflns_theta_max 26.26
_diffrn_reflns_theta_min 2.21
_diffrn_standards_decay_% 0
_diffrn_standards_interval_count 0
_diffrn_standards_interval_time 0
_diffrn_standards_number 16267
_exptl_absorpt_coefficient_mu 0.268
_exptl_absorpt_correction_type none
_exptl_crystal_colour violet
_exptl_crystal_density_diffrn 1.540
_exptl_crystal_density_method 'not measured'
_exptl_crystal_description needle
_exptl_crystal_F_000 576
_exptl_crystal_size_max 0.01
_exptl_crystal_size_mid 0.002
_exptl_crystal_size_min 0.001
_refine_diff_density_max 0.590
_refine_diff_density_min -0.564
_refine_ls_extinction_method none
_refine_ls_goodness_of_fit_ref 1.034
_refine_ls_hydrogen_treatment constr
_refine_ls_matrix_type full
_refine_ls_number_parameters 242
_refine_ls_number_reflns 2453
_refine_ls_number_restraints 57
_refine_ls_restrained_S_all 1.024
_refine_ls_R_factor_all 0.0781
_refine_ls_R_factor_gt 0.0585
_refine_ls_shift/su_max 0.000
_refine_ls_shift/su_mean 0.000
_refine_ls_structure_factor_coef Fsqd
_refine_ls_weighting_details 'calc w = 1/[\s^2^(Fo^2^)+(0.0928P)^2^+1.5911P] where P=(Fo^2^+2Fc^2^)/3'
_refine_ls_weighting_scheme calc
_refine_ls_wR_factor_gt 0.1466
_refine_ls_wR_factor_ref 0.1596
_reflns_number_gt 1913
_reflns_number_total 2453
_reflns_threshold_expression I>2\s(I)
_cod_data_source_file gd3356.cif
_cod_data_source_block I
_cod_original_sg_symbol_H-M 'P 21/n'
_cod_database_code 2017825
_cod_database_fobs_code 2017825

loop_
_symmetry_equiv_pos_as_xyz
'x, y, z'
'-x+1/2, y+1/2, -z+1/2'
'-x, -y, -z'
'x-1/2, -y-1/2, z-1/2'

loop_
_atom_site_type_symbol
_atom_site_label
_atom_site_fract_x
_atom_site_fract_y
_atom_site_fract_z
_atom_site_U_iso_or_equiv
_atom_site_adp_type
_atom_site_calc_flag
_atom_site_refinement_flags
_atom_site_occupancy
_atom_site_disorder_assembly
_atom_site_disorder_group
S S1 0.43857(6) 0.77451(16) 0.06353(4) 0.0187(3) Uani d PD 0.962(2) A 1
O O3 0.24727(15) 0.5425(5) 0.18505(11) 0.0189(5) Uani d PD 0.962(2) A 1
O O13 0.59967(16) 0.4112(6) 0.13662(12) 0.0215(5) Uani d PD 0.962(2) A 1
N N11 0.4090(2) 0.2232(5) 0.22951(13) 0.0152(5) Uani d PD 0.962(2) A 1
H H11 0.3499 0.2273 0.2395 0.018 Uiso calc PR 0.962(2) A 1
C C2 0.3930(2) 0.5787(7) 0.13265(15) 0.0154(6) Uani d PD 0.962(2) A 1
C C3 0.2932(2) 0.6472(7) 0.13851(15) 0.0145(6) Uani d PD 0.962(2) A 1
C C4 0.1672(2) 0.9685(7) 0.06927(16) 0.0182(6) Uani d PD 0.962(2) A 1
H H4 0.1192 0.9080 0.0976 0.022 Uiso calc PR 0.962(2) A 1
C C5 0.1473(2) 1.1705(8) 0.01440(18) 0.0223(7) Uani d PD 0.962(2) A 1
H H5 0.0855 1.2515 0.0053 0.027 Uiso calc PR 0.962(2) A 1
C C6 0.2176(3) 1.2549(8) -0.02744(18) 0.0246(8) Uani d PD 0.962(2) A 1
H H6 0.2027 1.3943 -0.0648 0.030 Uiso calc PR 0.962(2) A 1
C C7 0.3087(3) 1.1422(8) -0.01631(17) 0.0223(8) Uani d PD 0.962(2) A 1
H H7 0.3558 1.2001 -0.0457 0.027 Uiso calc PR 0.962(2) A 1
C C8 0.3289(2) 0.9405(10) 0.03960(19) 0.0178(7) Uani d PD 0.962(2) A 1
C C9 0.2584(2) 0.8553(6) 0.08238(16) 0.0148(6) Uani d PD 0.962(2) A 1
C C12 0.4430(2) 0.3826(7) 0.17655(16) 0.0143(6) Uani d PD 0.962(2) A 1
C C13 0.5466(2) 0.3072(6) 0.17659(16) 0.0158(6) Uani d PD 0.962(2) A 1
C C14 0.6471(2) -0.0540(7) 0.26372(17) 0.0175(6) Uani d PD 0.962(2) A 1
H H14 0.7050 -0.0273 0.2437 0.021 Uiso calc PR 0.962(2) A 1
C C15 0.6416(2) -0.2406(7) 0.32177(17) 0.0199(7) Uani d PD 0.962(2) A 1
H H15 0.6967 -0.3422 0.3422 0.024 Uiso calc PR 0.962(2) A 1
C C16 0.5562(2) -0.2805(8) 0.3504(2) 0.0198(7) Uani d PD 0.962(2) A 1
H H16 0.5540 -0.4123 0.3896 0.024 Uiso calc PR 0.962(2) A 1
C C17 0.4739(4) -0.133(3) 0.3234(6) 0.0183(7) Uani d PD 0.962(2) A 1
H H17 0.4160 -0.1591 0.3437 0.022 Uiso calc PR 0.962(2) A 1
C C18 0.4803(2) 0.0532(15) 0.2656(3) 0.0169(6) Uani d PD 0.962(2) A 1
C C19 0.5652(2) 0.0930(7) 0.23568(16) 0.0158(6) Uani d PD 0.962(2) A 1
S S1A 0.3637(16) 0.266(5) 0.2320(10) 0.0152(5) Uani d PD 0.038(2) A 2
O O3A 0.571(4) 0.460(16) 0.122(3) 0.0215(5) Uani d PD 0.038(2) A 2
O O13A 0.213(3) 0.617(13) 0.169(3) 0.0189(5) Uani d PD 0.038(2) A 2
N N11A 0.379(4) 0.736(12) 0.053(2) 0.0187(3) Uani d PD 0.038(2) A 2
H H11A 0.4220 0.6640 0.0275 0.022 Uiso calc PR 0.038(2) A 2
C C2A 0.417(3) 0.442(16) 0.163(3) 0.0143(6) Uani d PD 0.038(2) A 2
C C3A 0.519(3) 0.382(15) 0.168(3) 0.0158(6) Uani d PD 0.038(2) A 2
C C4A 0.631(3) 0.037(17) 0.244(4) 0.0175(6) Uani d PD 0.038(2) A 2
H H4A 0.6854 0.1081 0.2242 0.021 Uiso calc PR 0.038(2) A 2
C C5A 0.644(4) -0.170(18) 0.298(4) 0.0199(7) Uani d PD 0.038(2) A 2
H H5A 0.7013 -0.2762 0.3067 0.024 Uiso calc PR 0.038(2) A 2
C C6A 0.570(5) -0.22(3) 0.340(5) 0.0198(7) Uani d PD 0.038(2) A 2
H H6A 0.5818 -0.3321 0.3835 0.024 Uiso calc PR 0.038(2) A 2
C C7A 0.480(9) -0.11(8) 0.318(16) 0.0183(7) Uani d PD 0.038(2) A 2
H H7A 0.4281 -0.1653 0.3437 0.022 Uiso calc PR 0.038(2) A 2
C C8A 0.467(5) 0.07(4) 0.259(9) 0.0169(6) Uani d PD 0.038(2) A 2
C C9A 0.543(3) 0.144(16) 0.219(4) 0.0158(6) Uani d PD 0.038(2) A 2
C C12A 0.366(3) 0.645(14) 0.121(3) 0.0154(6) Uani d PD 0.038(2) A 2
C C13A 0.262(3) 0.715(15) 0.126(3) 0.0145(6) Uani d PD 0.038(2) A 2
C C14A 0.153(3) 1.065(16) 0.044(4) 0.0182(6) Uani d PD 0.038(2) A 2
H H14A 0.0968 1.0180 0.0644 0.022 Uiso calc PR 0.038(2) A 2
C C15A 0.151(4) 1.259(16) -0.013(4) 0.0223(7) Uani d PD 0.038(2) A 2
H H15A 0.0955 1.3655 -0.0286 0.027 Uiso calc PR 0.038(2) A 2
C C16A 0.233(5) 1.296(18) -0.048(5) 0.0246(8) Uani d PD 0.038(2) A 2
H H16A 0.2357 1.4525 -0.0805 0.030 Uiso calc PR 0.038(2) A 2
C C17A 0.310(6) 1.11(2) -0.035(4) 0.0223(8) Uani d PD 0.038(2) A 2
H H17A 0.3541 1.0826 -0.0690 0.027 Uiso calc PR 0.038(2) A 2
C C18A 0.317(5) 0.96(2) 0.030(5) 0.0178(7) Uani d PD 0.038(2) A 2
C C19A 0.239(3) 0.940(15) 0.070(3) 0.0148(6) Uani d PD 0.038(2) A 2

loop_
_atom_site_aniso_label
_atom_site_aniso_U_11
_atom_site_aniso_U_22
_atom_site_aniso_U_33
_atom_site_aniso_U_12
_atom_site_aniso_U_13
_atom_site_aniso_U_23
S1 0.0225(5) 0.0190(4) 0.0150(4) 0.0019(3) 0.0033(3) 0.0051(3)
O3 0.0186(11) 0.0220(12) 0.0165(11) 0.0034(9) 0.0036(9) 0.0027(9)
O13 0.0222(12) 0.0239(14) 0.0194(12) -0.0003(11) 0.0060(10) 0.0068(9)
N11 0.0126(14) 0.0174(13) 0.0162(12) 0.0015(12) 0.0039(10) 0.0056(10)
C2 0.0201(15) 0.0144(16) 0.0119(13) -0.0007(12) 0.0017(12) 0.0014(11)
C3 0.0188(15) 0.0129(15) 0.0115(14) -0.0010(12) -0.0001(11) -0.0026(11)
C4 0.0231(15) 0.0165(16) 0.0145(15) 0.0006(13) -0.0004(12) -0.0058(11)
C5 0.0289(16) 0.0199(18) 0.0158(17) 0.0050(14) -0.0067(13) -0.0037(12)
C6 0.043(2) 0.0166(16) 0.0121(18) 0.0017(15) -0.0056(14) 0.0012(12)
C7 0.0331(17) 0.0204(17) 0.0122(16) -0.0016(14) -0.0016(14) -0.0011(14)
C8 0.0214(16) 0.0181(16) 0.0135(16) -0.0014(13) 0.0009(13) -0.0038(12)
C9 0.0212(15) 0.0097(15) 0.0128(14) 0.0019(12) -0.0005(11) -0.0016(11)
C12 0.0200(15) 0.0127(15) 0.0102(14) -0.0020(12) 0.0022(11) -0.0001(11)
C13 0.0189(15) 0.0139(16) 0.0144(14) 0.0023(12) 0.0013(12) 0.0010(11)
C14 0.0193(14) 0.0155(17) 0.0181(16) 0.0021(12) 0.0035(11) 0.0044(12)
C15 0.0220(15) 0.0185(17) 0.0181(17) 0.0034(13) -0.0023(12) 0.0010(12)
C16 0.0287(17) 0.017(2) 0.0132(16) -0.0011(15) 0.0022(12) 0.0037(12)
C17 0.0221(16) 0.019(3) 0.014(2) -0.0018(18) 0.0034(12) 0.0016(11)
C18 0.0238(17) 0.0136(18) 0.0129(18) -0.0006(15) 0.0005(16) -0.0017(11)
C19 0.0200(15) 0.0154(16) 0.0121(15) 0.0008(13) 0.0019(12) -0.0006(11)
S1A 0.0126(14) 0.0174(13) 0.0162(12) 0.0015(12) 0.0039(10) 0.0056(10)
O3A 0.0222(12) 0.0239(14) 0.0194(12) -0.0003(11) 0.0060(10) 0.0068(9)
O13A 0.0186(11) 0.0220(12) 0.0165(11) 0.0034(9) 0.0036(9) 0.0027(9)
N11A 0.0225(5) 0.0190(4) 0.0150(4) 0.0019(3) 0.0033(3) 0.0051(3)
C2A 0.0200(15) 0.0127(15) 0.0102(14) -0.0020(12) 0.0022(11) -0.0001(11)
C3A 0.0189(15) 0.0139(16) 0.0144(14) 0.0023(12) 0.0013(12) 0.0010(11)
C4A 0.0193(14) 0.0155(17) 0.0181(16) 0.0021(12) 0.0035(11) 0.0044(12)
C5A 0.0220(15) 0.0185(17) 0.0181(17) 0.0034(13) -0.0023(12) 0.0010(12)
C6A 0.0287(17) 0.017(2) 0.0132(16) -0.0011(15) 0.0022(12) 0.0037(12)
C7A 0.0221(16) 0.019(3) 0.014(2) -0.0018(18) 0.0034(12) 0.0016(11)
C8A 0.0238(17) 0.0136(18) 0.0129(18) -0.0006(15) 0.0005(16) -0.0017(11)
C9A 0.0200(15) 0.0154(16) 0.0121(15) 0.0008(13) 0.0019(12) -0.0006(11)
C12A 0.0201(15) 0.0144(16) 0.0119(13) -0.0007(12) 0.0017(12) 0.0014(11)
C13A 0.0188(15) 0.0129(15) 0.0115(14) -0.0010(12) -0.0001(11) -0.0026(11)
C14A 0.0231(15) 0.0165(16) 0.0145(15) 0.0006(13) -0.0004(12) -0.0058(11)
C15A 0.0289(16) 0.0199(18) 0.0158(17) 0.0050(14) -0.0067(13) -0.0037(12)
C16A 0.043(2) 0.0166(16) 0.0121(18) 0.0017(15) -0.0056(14) 0.0012(12)
C17A 0.0331(17) 0.0204(17) 0.0122(16) -0.0016(14) -0.0016(14) -0.0011(14)
C18A 0.0214(16) 0.0181(16) 0.0135(16) -0.0014(13) 0.0009(13) -0.0038(12)
C19A 0.0212(15) 0.0097(15) 0.0128(14) 0.0019(12) -0.0005(11) -0.0016(11)

loop_
_atom_type_symbol
_atom_type_description
_atom_type_scat_dispersion_real
_atom_type_scat_dispersion_imag
_atom_type_scat_source
C C 0.0033 0.0016 'International Tables Vol C Tables 4.2.6.8 and 6.1.1.4'
H H 0.0000 0.0000 'International Tables Vol C Tables 4.2.6.8 and 6.1.1.4'
N N 0.0061 0.0033 'International Tables Vol C Tables 4.2.6.8 and 6.1.1.4'
O O 0.0106 0.0060 'International Tables Vol C Tables 4.2.6.8 and 6.1.1.4'
S S 0.1246 0.1234 'International Tables Vol C Tables 4.2.6.8 and 6.1.1.4'

loop_
_geom_angle_atom_site_label_1
_geom_angle_atom_site_label_2
_geom_angle_atom_site_label_3
_geom_angle_site_symmetry_1
_geom_angle_site_symmetry_3
_geom_angle
_geom_angle_publ_flag
C8 S1 C2 . . 90.96(15) ?
C12 N11 C18 . . 110.6(3) ?
C12 N11 H11 . . 124.7 ?
C18 N11 H11 . . 124.7 ?
C12 C2 C3 . . 122.7(3) ?
C12 C2 S1 . . 124.6(2) ?
C3 C2 S1 . . 112.7(2) ?
O3 C3 C9 . . 126.3(3) ?
O3 C3 C2 . . 124.0(3) ?
C9 C3 C2 . . 109.7(2) ?
C5 C4 C9 . . 119.1(3) ?
C5 C4 H4 . . 120.5 ?
C9 C4 H4 . . 120.5 ?
C4 C5 C6 . . 120.1(3) ?
C4 C5 H5 . . 120.0 ?
C6 C5 H5 . . 120.0 ?
C7 C6 C5 . . 122.0(3) ?
C7 C6 H6 . . 119.0 ?
C5 C6 H6 . . 119.0 ?
C6 C7 C8 . . 117.8(3) ?
C6 C7 H7 . . 121.1 ?
C8 C7 H7 . . 121.1 ?
C7 C8 C9 . . 120.5(3) ?
C7 C8 S1 . . 125.4(3) ?
C9 C8 S1 . . 114.0(2) ?
C4 C9 C8 . . 120.5(3) ?
C4 C9 C3 . . 127.0(3) ?
C8 C9 C3 . . 112.6(3) ?
C2 C12 N11 . . 125.9(3) ?
C2 C12 C13 . . 126.4(3) ?
N11 C12 C13 . . 107.7(2) ?
O13 C13 C19 . . 130.4(3) ?
O13 C13 C12 . . 125.5(3) ?
C19 C13 C12 . . 104.0(2) ?
C15 C14 C19 . . 118.1(3) ?
C15 C14 H14 . . 120.9 ?
C19 C14 H14 . . 120.9 ?
C14 C15 C16 . . 120.6(3) ?
C14 C15 H15 . . 119.7 ?
C16 C15 H15 . . 119.7 ?
C17 C16 C15 . . 122.0(3) ?
C17 C16 H16 . . 119.0 ?
C15 C16 H16 . . 119.0 ?
C18 C17 C16 . . 116.9(3) ?
C18 C17 H17 . . 121.5 ?
C16 C17 H17 . . 121.5 ?
C17 C18 N11 . . 127.8(3) ?
C17 C18 C19 . . 121.8(3) ?
N11 C18 C19 . . 110.4(3) ?
C14 C19 C18 . . 120.6(3) ?
C14 C19 C13 . . 132.2(3) ?
C18 C19 C13 . . 107.2(3) ?
C8A S1A C2A . . 91.4(13) ?
C12A N11A C18A . . 111(2) ?
C12A N11A H11A . . 124.6 ?
C18A N11A H11A . . 124.6 ?
C12A C2A C3A . . 129(3) ?
C12A C2A S1A . . 118.8(19) ?
C3A C2A S1A . . 111.3(16) ?
O3A C3A C2A . . 124(3) ?
O3A C3A C9A . . 123(3) ?
C2A C3A C9A . . 110.1(19) ?
C5A C4A C9A . . 122(3) ?
C5A C4A H4A . . 118 ?
C9A C4A H4A . . 119.2 ?
C4A C5A C6A . . 119(3) ?
C4A C5A H5A . . 120.6 ?
C6A C5A H5A . . 120.6 ?
C7A C6A C5A . . 120(3) ?
C7A C6A H6A . . 121 ?
C5A C6A H6A . . 119.8 ?
C6A C7A C8A . . 119(3) ?
C6A C7A H7A . . 119 ?
C8A C7A H7A . . 120.6 ?
C7A C8A C9A . . 121(2) ?
C7A C8A S1A . . 125(3) ?
C9A C8A S1A . . 114.0(17) ?
C4A C9A C8A . . 118(2) ?
C4A C9A C3A . . 128(3) ?
C8A C9A C3A . . 112(2) ?
C2A C12A N11A . . 127(3) ?
C2A C12A C13A . . 125(2) ?
N11A C12A C13A . . 103(2) ?
O13A C13A C19A . . 129(3) ?
O13A C13A C12A . . 126(3) ?
C19A C13A C12A . . 104.7(17) ?
C19A C14A C15A . . 118(3) ?
C19A C14A H14A . . 120.8 ?
C15A C14A H14A . . 120.8 ?
C14A C15A C16A . . 119(3) ?
C14A C15A H15A . . 120.3 ?
C16A C15A H15A . . 120.3 ?
C15A C16A C17A . . 121(3) ?
C15A C16A H16A . . 119.4 ?
C17A C16A H16A . . 119.4 ?
C18A C17A C16A . . 116(3) ?
C18A C17A H17A . . 122.1 ?
C16A C17A H17A . . 122.1 ?
C17A C18A N11A . . 128(4) ?
C17A C18A C19A . . 120(3) ?
N11A C18A C19A . . 108(2) ?
C14A C19A C18A . . 120(2) ?
C14A C19A C13A . . 131(3) ?
C18A C19A C13A . . 106.4(18) ?

loop_
_geom_bond_atom_site_label_1
_geom_bond_atom_site_label_2
_geom_bond_site_symmetry_2
_geom_bond_distance
_geom_bond_publ_flag
S1 C8 . 1.744(3) ?
S1 C2 . 1.752(3) ?
O3 C3 . 1.238(4) ?
O13 C13 . 1.215(4) ?
N11 C12 . 1.360(4) ?
N11 C18 . 1.387(4) ?
N11 H11 . 0.8800 ?
C2 C12 . 1.359(4) ?
C2 C3 . 1.468(4) ?
C3 C9 . 1.457(4) ?
C4 C5 . 1.383(4) ?
C4 C9 . 1.390(4) ?
C4 H4 . 0.9500 ?
C5 C6 . 1.389(5) ?
C5 H5 . 0.9500 ?
C6 C7 . 1.386(5) ?
C6 H6 . 0.9500 ?
C7 C8 . 1.396(4) ?
C7 H7 . 0.9500 ?
C8 C9 . 1.404(4) ?
C12 C13 . 1.510(4) ?
C13 C19 . 1.475(4) ?
C14 C15 . 1.387(4) ?
C14 C19 . 1.391(4) ?
C14 H14 . 0.9500 ?
C15 C16 . 1.392(5) ?
C15 H15 . 0.9500 ?
C16 C17 . 1.392(4) ?
C16 H16 . 0.9500 ?
C17 C18 . 1.385(4) ?
C17 H17 . 0.9500 ?
C18 C19 . 1.397(4) ?
S1A C8A . 1.735(19) ?
S1A C2A . 1.764(19) ?
O3A C3A . 1.252(19) ?
O13A C13A . 1.215(18) ?
N11A C12A . 1.36(2) ?
N11A C18A . 1.39(2) ?
N11A H11A . 0.8800 ?
C2A C12A . 1.360(18) ?
C2A C3A . 1.462(18) ?
C3A C9A . 1.464(19) ?
C4A C5A . 1.38(2) ?
C4A C9A . 1.379(19) ?
C4A H4A . 0.9500 ?
C5A C6A . 1.39(2) ?
C5A H5A . 0.9500 ?
C6A C7A . 1.39(2) ?
C6A H6A . 0.9500 ?
C7A C8A . 1.396(19) ?
C7A H7A . 0.9500 ?
C8A C9A . 1.409(19) ?
C12A C13A . 1.517(19) ?
C13A C19A . 1.466(18) ?
C14A C19A . 1.383(19) ?
C14A C15A . 1.38(2) ?
C14A H14A . 0.9500 ?
C15A C16A . 1.39(2) ?
C15A H15A . 0.9500 ?
C16A C17A . 1.40(2) ?
C16A H16A . 0.9500 ?
C17A C18A . 1.39(2) ?
C17A H17A . 0.9500 ?
C18A C19A . 1.405(19) ?

loop_
_geom_hbond_atom_site_label_D
_geom_hbond_atom_site_label_H
_geom_hbond_atom_site_label_A
_geom_hbond_site_symmetry_A
_geom_hbond_distance_DH
_geom_hbond_distance_HA
_geom_hbond_distance_DA
_geom_hbond_angle_DHA
_geom_hbond_publ_flag
N11 H11 O3 . 0.88 2.22 2.769(4) 121 yes
N11 H11 O3 2_545 0.88 2.24 2.992(3) 143 yes

loop_
_geom_torsion_atom_site_label_1
_geom_torsion_atom_site_label_2
_geom_torsion_atom_site_label_3
_geom_torsion_atom_site_label_4
_geom_torsion_site_symmetry_1
_geom_torsion_site_symmetry_2
_geom_torsion_site_symmetry_3
_geom_torsion_site_symmetry_4
_geom_torsion
_geom_torsion_publ_flag
C8 S1 C2 C12 . . . . 178.3(3) ?
C8 S1 C2 C3 . . . . -1.4(3) ?
C12 C2 C3 O3 . . . . 2.8(5) ?
S1 C2 C3 O3 . . . . -177.4(2) ?
C12 C2 C3 C9 . . . . -177.7(3) ?
S1 C2 C3 C9 . . . . 2.1(3) ?
C9 C4 C5 C6 . . . . 0.8(5) ?
C4 C5 C6 C7 . . . . 0.2(5) ?
C5 C6 C7 C8 . . . . -0.8(5) ?
C6 C7 C8 C9 . . . . 0.4(6) ?
C6 C7 C8 S1 . . . . -179.4(3) ?
C2 S1 C8 C7 . . . . -179.8(4) ?
C2 S1 C8 C9 . . . . 0.4(3) ?
C5 C4 C9 C8 . . . . -1.2(5) ?
C5 C4 C9 C3 . . . . 178.4(3) ?
C7 C8 C9 C4 . . . . 0.6(6) ?
S1 C8 C9 C4 . . . . -179.6(3) ?
C7 C8 C9 C3 . . . . -179.1(4) ?
S1 C8 C9 C3 . . . . 0.7(4) ?
O3 C3 C9 C4 . . . . -1.9(5) ?
C2 C3 C9 C4 . . . . 178.6(3) ?
O3 C3 C9 C8 . . . . 177.7(3) ?
C2 C3 C9 C8 . . . . -1.7(4) ?
C3 C2 C12 N11 . . . . 1.2(5) ?
S1 C2 C12 N11 . . . . -178.5(2) ?
C3 C2 C12 C13 . . . . -177.3(3) ?
S1 C2 C12 C13 . . . . 3.0(5) ?
C18 N11 C12 C2 . . . . -177.7(5) ?
C18 N11 C12 C13 . . . . 1.1(5) ?
C2 C12 C13 O13 . . . . -0.6(5) ?
N11 C12 C13 O13 . . . . -179.3(3) ?
C2 C12 C13 C19 . . . . 178.1(3) ?
N11 C12 C13 C19 . . . . -0.6(3) ?
C19 C14 C15 C16 . . . . 0.6(5) ?
C14 C15 C16 C17 . . . . -1.2(10) ?
C15 C16 C17 C18 . . . . 1.0(16) ?
C16 C17 C18 N11 . . . . -179.9(9) ?
C16 C17 C18 C19 . . . . -0.2(16) ?
C12 N11 C18 C17 . . . . 178.6(9) ?
C12 N11 C18 C19 . . . . -1.1(7) ?
C15 C14 C19 C18 . . . . 0.2(6) ?
C15 C14 C19 C13 . . . . 178.6(3) ?
C17 C18 C19 C14 . . . . -0.4(11) ?
N11 C18 C19 C14 . . . . 179.4(4) ?
C17 C18 C19 C13 . . . . -179.1(9) ?
N11 C18 C19 C13 . . . . 0.7(7) ?
O13 C13 C19 C14 . . . . 0.0(6) ?
C12 C13 C19 C14 . . . . -178.6(3) ?
O13 C13 C19 C18 . . . . 178.6(5) ?
C12 C13 C19 C18 . . . . 0.0(5) ?
C8A S1A C2A C12A . . . . -177(11) ?
C8A S1A C2A C3A . . . . -9(10) ?
C12A C2A C3A O3A . . . . -19(14) ?
S1A C2A C3A O3A . . . . 173(7) ?
C12A C2A C3A C9A . . . . -180(9) ?
S1A C2A C3A C9A . . . . 13(9) ?
C9A C4A C5A C6A . . . . -16(16) ?
C4A C5A C6A C7A . . . . 1E1(3) ?
C5A C6A C7A C8A . . . . -1E1(4) ?
C6A C7A C8A C9A . . . . 0E1(4) ?
C6A C7A C8A S1A . . . . -17E1(3) ?
C2A S1A C8A C7A . . . . 18E1(3) ?
C2A S1A C8A C9A . . . . 2(15) ?
C5A C4A C9A C8A . . . . 11(17) ?
C5A C4A C9A C3A . . . . 173(9) ?
C7A C8A C9A C4A . . . . -0E1(3) ?
S1A C8A C9A C4A . . . . 170(11) ?
C7A C8A C9A C3A . . . . -17E1(2) ?
S1A C8A C9A C3A . . . . 5(18) ?
O3A C3A C9A C4A . . . . 25(15) ?
C2A C3A C9A C4A . . . . -174(9) ?
O3A C3A C9A C8A . . . . -172(13) ?
C2A C3A C9A C8A . . . . -11(14) ?
C3A C2A C12A N11A . . . . 36(14) ?
S1A C2A C12A N11A . . . . -157(6) ?
C3A C2A C12A C13A . . . . -172(8) ?
S1A C2A C12A C13A . . . . -6(12) ?
C18A N11A C12A C2A . . . . -177(9) ?
C18A N11A C12A C13A . . . . 27(8) ?
C2A C12A C13A O13A . . . . 5(14) ?
N11A C12A C13A O13A . . . . 162(9) ?
C2A C12A C13A C19A . . . . -179(8) ?
N11A C12A C13A C19A . . . . -22(8) ?
C19A C14A C15A C16A . . . . 8(14) ?
C14A C15A C16A C17A . . . . 12(15) ?
C15A C16A C17A C18A . . . . -23(15) ?
C16A C17A C18A N11A . . . . 172(11) ?
C16A C17A C18A C19A . . . . 16(15) ?
C12A N11A C18A C17A . . . . 179(11) ?
C12A N11A C18A C19A . . . . -22(11) ?
C15A C14A C19A C18A . . . . -14(13) ?
C15A C14A C19A C13A . . . . -175(9) ?
C17A C18A C19A C14A . . . . 2(15) ?
N11A C18A C19A C14A . . . . -158(9) ?
C17A C18A C19A C13A . . . . 167(10) ?
N11A C18A C19A C13A . . . . 7(11) ?
O13A C13A C19A C14A . . . . -13(16) ?
C12A C13A C19A C14A . . . . 172(9) ?
O13A C13A C19A C18A . . . . -175(10) ?
C12A C13A C19A C18A . . . . 9(9) ?
